data_2108012
loop_
_publ_author_name
'Binns, Jack'
'Parsons, Simon'
'McIntyre, Garry J.'

_publ_section_title
;
 Accurate hydrogen parameters for the amino acid <small>L</small>-leucine
;
_journal_issue 6
_journal_name_full 'Acta Crystallographica Section B'
_journal_page_first 885
_journal_page_last 892
_journal_paper_doi 10.1107/S2052520616015699
_journal_volume 72
_journal_year 2016
_chemical_formula_moiety 'C6 H13 N O2'
_chemical_formula_sum 'C6 H13 N O2'
_chemical_formula_weight 131.17
_chemical_name_common 'l-leucine at 120 K'
_chemical_name_systematic '2-amino-4-methylpentanoic acid'
_space_group_crystal_system monoclinic
_space_group_IT_number 4
_space_group_name_Hall 'P 2yb'
_space_group_name_H-M_alt 'P 1 21 1'
_symmetry_space_group_name_Hall 'P 2yb'
_symmetry_space_group_name_H-M 'P 1 21 1'
_atom_sites_solution_hydrogens difmap
_audit_creation_method SHELXL-2014/7
_cell_angle_alpha 90
_cell_angle_beta 94.20(2)
_cell_angle_gamma 90
_cell_formula_units_Z 4
_cell_length_a 9.562(2)
_cell_length_b 5.3010(10)
_cell_length_c 14.519(3)
_cell_measurement_temperature 120
_cell_volume 734.0(3)
_computing_cell_refinement 'LaueG (Piltz, 2011)'
_computing_data_collection 'MAATEL/ANSTO control program'
_computing_data_reduction
;
argonne_boxes (Wilkinson et al., 1988) & LaueG (Piltz, 2011)
;
_computing_structure_refinement 'SHELXL-2014/7 (Sheldrick, 2014)'
_diffrn_ambient_temperature 120
_diffrn_measured_fraction_theta_full 0.868
_diffrn_measured_fraction_theta_max 0.868
_diffrn_measurement_device 'Laue image-plate diffractometer'
_diffrn_measurement_device_type KOALA
_diffrn_measurement_method Laue
_diffrn_radiation_type neutron
_diffrn_radiation_wavelength 0.80
_diffrn_reflns_av_R_equivalents 0.1555
_diffrn_reflns_limit_h_max 14
_diffrn_reflns_limit_h_min -14
_diffrn_reflns_limit_k_max 8
_diffrn_reflns_limit_k_min -7
_diffrn_reflns_limit_l_max 22
_diffrn_reflns_limit_l_min -22
_diffrn_reflns_number 21729
_diffrn_reflns_reduction_process 'LaueG (Piltz, 2011)'
_diffrn_reflns_theta_full 71.26
_diffrn_reflns_theta_max 71.36
_diffrn_standards_number 0
_exptl_absorpt_coefficient_mu 0.0
_exptl_absorpt_correction_type none
_exptl_crystal_colour colourless
_exptl_crystal_density_diffrn 1.187
_exptl_crystal_description plate
_exptl_crystal_F_000 288
_exptl_crystal_size_max 2
_exptl_crystal_size_mid 0.5
_exptl_crystal_size_min 0.2
_refine_diff_density_max 1.291
_refine_diff_density_min -1.396
_refine_ls_abs_structure_details
;
Not applicable, absolute structure determined from synthesis
;
_refine_ls_extinction_method none
_refine_ls_goodness_of_fit_ref 1.141
_refine_ls_hydrogen_treatment refall
_refine_ls_matrix_type full
_refine_ls_number_parameters 397
_refine_ls_number_reflns 2429
_refine_ls_number_restraints 361
_refine_ls_restrained_S_all 1.128
_refine_ls_R_factor_all 0.1183
_refine_ls_R_factor_gt 0.0790
_refine_ls_shift/su_max 0.000
_refine_ls_shift/su_mean 0.000
_refine_ls_structure_factor_coef Fsqd
_refine_ls_weighting_details 'w=1/[\s^2^(Fo^2^)+(0.0484P)^2^+12.6665P] where P=(Fo^2^+2Fc^2^)/3'
_refine_ls_weighting_scheme calc
_refine_ls_wR_factor_gt 0.1525
_refine_ls_wR_factor_ref 0.1713
_reflns_number_gt 1955
_reflns_number_total 2430
_reflns_threshold_expression >2sigma(I)
_cod_data_source_file fx5005sup1.cif
_cod_data_source_block leu_120
_cod_database_code 2108012
_shelx_space_group_comment
;
The symmetry employed for this shelxl refinement is uniquely defined
by the following loop, which should always be used as a source of
symmetry information in preference to the above space-group names.
They are only intended as comments.
;

loop_
_space_group_symop_operation_xyz
'x, y, z'
'-x, y+1/2, -z'

loop_
_atom_site_type_symbol
_atom_site_label
_atom_site_fract_x
_atom_site_fract_y
_atom_site_fract_z
_atom_site_U_iso_or_equiv
_atom_site_adp_type
_atom_site_calc_flag
_atom_site_occupancy
C C1 0.2364(3) 0.5018(7) 0.6168(2) 0.0132(6) Uani d 1
O O1 0.1364(4) 0.6377(9) 0.5851(3) 0.0168(7) Uani d 1
O O2 0.2267(4) 0.2744(8) 0.6365(3) 0.0196(8) Uani d 1
C C2 0.3793(3) 0.6312(7) 0.6347(2) 0.0130(6) Uani d 1
N N1 0.3863(2) 0.8535(5) 0.57206(16) 0.0143(4) Uani d 1
C C3 0.4010(4) 0.7295(7) 0.7346(2) 0.0160(6) Uani d 1
C C4 0.4055(4) 0.5299(8) 0.8106(3) 0.0209(7) Uani d 1
C C5 0.5306(5) 0.3530(9) 0.8055(3) 0.0276(8) Uani d 1
C C6 0.4135(5) 0.6616(11) 0.9045(3) 0.0321(9) Uani d 1
C C7 0.2524(3) 0.3905(7) 0.3862(2) 0.0147(6) Uani d 1
O O3 0.3463(4) 0.5453(8) 0.4147(3) 0.0166(7) Uani d 1
O O4 0.2674(5) 0.1553(9) 0.3824(3) 0.0222(8) Uani d 1
C C8 0.1113(3) 0.5015(7) 0.3487(2) 0.0150(6) Uani d 1
N N2 0.0823(3) 0.7371(5) 0.39997(18) 0.0177(5) Uani d 1
C C9 0.1130(4) 0.5668(8) 0.2461(3) 0.0209(7) Uani d 1
C C10 0.1156(4) 0.3402(11) 0.1804(3) 0.0281(8) Uani d 1
C C11 -0.0243(6) 0.2017(11) 0.1749(4) 0.0367(11) Uani d 1
C C12 0.1500(7) 0.4288(16) 0.0852(3) 0.0513(16) Uani d 1
H H1 0.4639(8) 0.5013(16) 0.6190(6) 0.0262(13) Uani d 1
H H2 0.3205(8) 0.9932(16) 0.5906(6) 0.0270(14) Uani d 1
H H3 0.4914(7) 0.9255(15) 0.5764(6) 0.0242(13) Uani d 1
H H4 0.3598(9) 0.7944(17) 0.5043(5) 0.0278(14) Uani d 1
H H5 0.3183(9) 0.8679(18) 0.7462(6) 0.0329(16) Uani d 1
H H6 0.5021(9) 0.8321(18) 0.7409(6) 0.0312(16) Uani d 1
H H7 0.3086(10) 0.415(2) 0.8029(7) 0.039(2) Uani d 1
H H8 0.6263(11) 0.462(2) 0.8153(10) 0.051(3) Uani d 1
H H9 0.5298(15) 0.257(2) 0.7400(8) 0.050(2) Uani d 1
H H10 0.5331(15) 0.205(2) 0.8584(9) 0.053(3) Uani d 1
H H11 0.4135(16) 0.522(3) 0.9619(7) 0.057(3) Uani d 1
H H12 0.5110(13) 0.764(3) 0.9155(8) 0.052(2) Uani d 1
H H13 0.3277(15) 0.789(3) 0.9125(8) 0.061(3) Uani d 1
H H14 0.0276(8) 0.3666(17) 0.3607(5) 0.0270(14) Uani d 1
H H15 0.1478(8) 0.8845(16) 0.3832(6) 0.0288(14) Uani d 1
H H16 0.0976(9) 0.7084(18) 0.4726(5) 0.0299(15) Uani d 1
H H17 -0.0212(8) 0.789(2) 0.3860(6) 0.0327(17) Uani d 1
H H18 0.2009(12) 0.691(2) 0.2373(7) 0.046(2) Uani d 1
H H19 0.0159(11) 0.676(2) 0.2272(7) 0.0399(19) Uani d 1
H H20 0.1939(13) 0.210(3) 0.2082(8) 0.053(3) Uani d 1
H H21 0.1560(18) 0.264(4) 0.0377(9) 0.074(3) Uani d 1
H H22 0.2486(19) 0.529(5) 0.0869(10) 0.080(4) Uani d 1
H H23 0.0681(19) 0.559(4) 0.0553(9) 0.071(3) Uani d 1
H H24 -0.0556(17) 0.133(3) 0.2401(9) 0.059(3) Uani d 1
H H25 -0.0255(18) 0.044(3) 0.1283(10) 0.061(3) Uani d 1
H H26 -0.1059(14) 0.326(3) 0.1469(11) 0.059(3) Uani d 1

loop_
_atom_site_aniso_label
_atom_site_aniso_U_11
_atom_site_aniso_U_22
_atom_site_aniso_U_33
_atom_site_aniso_U_12
_atom_site_aniso_U_13
_atom_site_aniso_U_23
C1 0.0082(11) 0.0119(13) 0.0198(13) -0.0033(12) 0.0033(10) -0.0004(11)
O1 0.0096(13) 0.0179(17) 0.0231(16) 0.0009(14) 0.0027(12) 0.0020(14)
O2 0.0143(15) 0.0104(15) 0.034(2) -0.0057(15) 0.0027(14) -0.0005(15)
C2 0.0066(11) 0.0129(13) 0.0196(13) -0.0017(11) 0.0018(9) -0.0022(10)
N1 0.0102(8) 0.0141(10) 0.0187(9) -0.0033(9) 0.0014(7) -0.0002(8)
C3 0.0160(13) 0.0135(14) 0.0187(13) -0.0023(12) 0.0024(10) -0.0018(11)
C4 0.0190(14) 0.0212(16) 0.0224(14) -0.0033(14) 0.0011(11) 0.0046(12)
C5 0.0309(18) 0.0196(17) 0.0316(19) 0.0030(17) -0.0020(14) 0.0021(15)
C6 0.037(2) 0.041(2) 0.0183(15) 0.001(2) 0.0020(14) -0.0002(16)
C7 0.0096(11) 0.0148(15) 0.0195(13) 0.0032(12) 0.0001(10) -0.0012(12)
O3 0.0096(13) 0.0128(15) 0.0275(17) 0.0011(14) 0.0013(12) -0.0032(13)
O4 0.0159(17) 0.0130(16) 0.037(2) 0.0014(15) -0.0035(15) -0.0009(16)
C8 0.0097(11) 0.0166(14) 0.0189(12) 0.0000(12) 0.0010(10) 0.0018(11)
N2 0.0122(9) 0.0179(11) 0.0230(10) 0.0051(10) 0.0022(8) 0.0031(9)
C9 0.0199(15) 0.0242(17) 0.0186(13) -0.0016(14) 0.0015(11) 0.0045(12)
C10 0.0237(16) 0.041(2) 0.0202(15) 0.0021(17) 0.0038(12) -0.0019(15)
C11 0.039(2) 0.036(2) 0.035(2) -0.011(2) 0.0037(17) -0.003(2)
C12 0.055(3) 0.081(4) 0.0189(17) -0.021(3) 0.0078(19) -0.004(2)
H1 0.021(3) 0.020(3) 0.038(3) 0.002(3) 0.007(2) -0.003(3)
H2 0.026(3) 0.023(3) 0.033(3) 0.003(3) 0.007(3) 0.001(3)
H3 0.017(2) 0.021(3) 0.035(3) -0.005(2) 0.003(2) 0.002(3)
H4 0.030(3) 0.031(4) 0.022(2) -0.005(3) 0.000(2) -0.004(2)
H5 0.031(3) 0.029(3) 0.040(4) 0.007(3) 0.007(3) -0.002(3)
H6 0.029(3) 0.027(4) 0.037(4) -0.010(3) -0.002(3) -0.002(3)
H7 0.033(3) 0.037(4) 0.046(4) -0.014(3) -0.003(3) 0.011(3)
H8 0.032(4) 0.039(5) 0.080(7) 0.001(3) -0.005(4) 0.000(4)
H9 0.063(6) 0.037(5) 0.050(4) 0.007(5) -0.001(4) -0.008(4)
H10 0.065(6) 0.035(4) 0.057(5) 0.005(4) -0.003(4) 0.011(4)
H11 0.077(7) 0.063(6) 0.030(4) -0.001(5) 0.002(4) 0.011(4)
H12 0.053(4) 0.054(5) 0.048(5) -0.004(4) -0.004(3) -0.010(4)
H13 0.062(5) 0.077(7) 0.044(5) 0.022(5) 0.004(4) -0.007(5)
H14 0.022(3) 0.028(3) 0.032(3) -0.006(3) 0.004(2) 0.005(3)
H15 0.027(3) 0.024(3) 0.036(3) 0.005(3) 0.003(3) 0.004(3)
H16 0.030(3) 0.034(4) 0.026(2) 0.009(3) 0.002(2) 0.004(2)
H17 0.019(2) 0.045(5) 0.034(3) 0.014(3) 0.002(2) 0.006(3)
H18 0.047(4) 0.051(5) 0.039(4) -0.022(4) 0.004(3) 0.011(4)
H19 0.042(4) 0.041(5) 0.035(4) 0.008(4) -0.002(3) 0.004(4)
H20 0.051(5) 0.063(6) 0.044(4) 0.022(5) -0.002(4) -0.007(4)
H21 0.080(8) 0.101(7) 0.044(5) -0.016(6) 0.014(5) -0.019(5)
H22 0.071(6) 0.125(10) 0.045(5) -0.039(6) 0.021(4) -0.009(6)
H23 0.080(6) 0.096(8) 0.037(5) -0.010(6) 0.005(4) 0.007(5)
H24 0.069(7) 0.061(6) 0.048(4) -0.028(6) 0.007(4) -0.001(4)
H25 0.081(8) 0.047(5) 0.056(5) -0.011(5) 0.002(5) -0.012(4)
H26 0.046(4) 0.058(5) 0.072(6) -0.008(4) -0.010(4) -0.007(5)

loop_
_atom_type_symbol
_atom_type_description
_atom_type_scat_dispersion_real
_atom_type_scat_dispersion_imag
_atom_type_scat_source
C C 0.0060 0.0020 'Neutron Data Booklet, ILL Grenoble, France (2003) ISBN 0-9704143-7-4'
H H 0.0000 0.0000 'Neutron Data Booklet, ILL Grenoble, France (2003) ISBN 0-9704143-7-4'
N N 0.0100 0.0050 'Neutron Data Booklet, ILL Grenoble, France (2003) ISBN 0-9704143-7-4'
O O 0.0170 0.0090 'Neutron Data Booklet, ILL Grenoble, France (2003) ISBN 0-9704143-7-4'

loop_
_geom_angle_atom_site_label_1
_geom_angle_atom_site_label_2
_geom_angle_atom_site_label_3
_geom_angle
O2 C1 O1 124.9(4)
O2 C1 C2 118.3(3)
O1 C1 C2 116.8(3)
H1 C2 N1 107.5(5)
H1 C2 C1 110.2(5)
N1 C2 C1 109.2(3)
H1 C2 C3 110.9(5)
N1 C2 C3 107.3(3)
C1 C2 C3 111.6(3)
H2 N1 H4 110.8(7)
H2 N1 H3 108.6(7)
H4 N1 H3 108.9(7)
H2 N1 C2 110.9(5)
H4 N1 C2 108.6(5)
H3 N1 C2 109.2(5)
H5 C3 H6 107.0(8)
H5 C3 C4 109.5(6)
H6 C3 C4 107.6(5)
H5 C3 C2 108.7(6)
H6 C3 C2 107.5(5)
C4 C3 C2 116.1(3)
H7 C4 C5 108.0(7)
H7 C4 C3 109.3(6)
C5 C4 C3 111.8(3)
H7 C4 C6 109.1(7)
C5 C4 C6 109.6(3)
C3 C4 C6 109.0(4)
H9 C5 H8 108.6(12)
H9 C5 H10 106.2(11)
H8 C5 H10 108.2(11)
H9 C5 C4 112.2(8)
H8 C5 C4 109.0(7)
H10 C5 C4 112.5(9)
H13 C6 H12 109.2(13)
H13 C6 H11 107.1(12)
H12 C6 H11 105.7(11)
H13 C6 C4 113.2(8)
H12 C6 C4 110.3(7)
H11 C6 C4 111.1(9)
O4 C7 O3 125.3(4)
O4 C7 C8 117.7(4)
O3 C7 C8 116.9(3)
H14 C8 N2 107.6(5)
H14 C8 C9 111.2(5)
N2 C8 C9 108.2(3)
H14 C8 C7 109.1(5)
N2 C8 C7 109.5(3)
C9 C8 C7 111.1(3)
H17 N2 H15 109.7(8)
H17 N2 H16 107.0(7)
H15 N2 H16 107.3(7)
H17 N2 C8 109.7(6)
H15 N2 C8 112.0(5)
H16 N2 C8 111.0(6)
H18 C9 H19 107.1(10)
H18 C9 C8 108.5(6)
H19 C9 C8 106.9(6)
H18 C9 C10 110.7(8)
H19 C9 C10 107.8(7)
C8 C9 C10 115.5(4)
H20 C10 C12 110.5(8)
H20 C10 C11 107.2(9)
C12 C10 C11 110.5(4)
H20 C10 C9 108.1(8)
C12 C10 C9 109.8(5)
C11 C10 C9 110.9(4)
H25 C11 H24 107.6(13)
H25 C11 H26 105.4(13)
H24 C11 H26 107.3(14)
H25 C11 C10 112.1(10)
H24 C11 C10 114.5(9)
H26 C11 C10 109.4(9)
H22 C12 H23 107.0(18)
H22 C12 H21 108.3(15)
H23 C12 H21 108.3(14)
H22 C12 C10 112.2(9)
H23 C12 C10 110.8(8)
H21 C12 C10 110.2(11)

loop_
_geom_bond_atom_site_label_1
_geom_bond_atom_site_label_2
_geom_bond_distance
C1 O2 1.244(5)
C1 O1 1.257(5)
C1 C2 1.534(4)
C2 H1 1.099(8)
C2 N1 1.493(4)
C2 C3 1.540(5)
N1 H2 1.020(8)
N1 H4 1.046(7)
N1 H3 1.073(7)
C3 H5 1.101(9)
C3 H6 1.108(8)
C3 C4 1.527(5)
C4 H7 1.107(9)
C4 C5 1.526(6)
C4 C6 1.529(6)
C5 H9 1.078(12)
C5 H8 1.081(12)
C5 H10 1.098(13)
C6 H13 1.075(15)
C6 H12 1.079(14)
C6 H11 1.115(13)
C7 O4 1.257(6)
C7 O3 1.263(6)
C7 C8 1.535(5)
C8 H14 1.096(8)
C8 N2 1.491(5)
C8 C9 1.530(5)
N2 H17 1.033(8)
N2 H15 1.041(9)
N2 H16 1.064(8)
C9 H18 1.082(11)
C9 H19 1.113(11)
C9 C10 1.536(7)
C10 H20 1.075(13)
C10 C12 1.519(7)
C10 C11 1.523(7)
C11 H25 1.073(15)
C11 H24 1.077(14)
C11 H26 1.079(17)
C12 H22 1.081(18)
C12 H23 1.11(2)
C12 H21 1.115(19)

_cod_database_fobs_code 2108012
